data_2208853
loop_
_publ_author_name
'Ping Yin'
'Mao-Lin Hu'
'Jing Xiong'
'Xiao-Qing Cai'

_publ_section_title
;Methyl
 (2<i>S</i>)-2-[2-(5-fluoro-2,4-dioxo-1,2,3,4-tetrahydropyrimidin-1-yl)acetamido]propionate
 monohydrate
;
_journal_coeditor_code CV2027
_journal_issue 5
_journal_name_full 'Acta Crystallographica Section E'
_journal_page_first o1745
_journal_page_last o1746
_journal_paper_doi 10.1107/S1600536806011184
_journal_volume 62
_journal_year 2006
_chemical_formula_iupac 'C10 H12 F N3 O5, H2 O'
_chemical_formula_moiety 'C10 H12 F N3 O5, H2 O'
_chemical_formula_sum 'C10 H14 F N3 O6'
_chemical_formula_weight 291.24
_chemical_name_systematic
;(2S)-Methyl
2-[2-(5-fluoro-2,4-dioxo-1,2,3,4-tetrahydropyrimidin-1-yl)acetamido]propionate
;
_space_group_IT_number 19
_symmetry_cell_setting orthorhombic
_symmetry_space_group_name_Hall 'P 2ac 2ab'
_symmetry_space_group_name_H-M 'P 21 21 21'
_atom_sites_solution_hydrogens geom
_atom_sites_solution_primary direct
_atom_sites_solution_secondary difmap
_audit_creation_method SHELXL-97
_cell_angle_alpha 90.00
_cell_angle_beta 90.00
_cell_angle_gamma 90.00
_cell_formula_units_Z 4
_cell_length_a 4.7472(6)
_cell_length_b 11.2103(14)
_cell_length_c 25.139(3)
_cell_measurement_reflns_used 2999
_cell_measurement_temperature 298(2)
_cell_measurement_theta_max 24.23
_cell_measurement_theta_min 2.46
_cell_volume 1337.8(3)
_computing_cell_refinement 'SAINT (Bruker, 2002)'
_computing_data_collection 'SMART (Bruker, 2002)'
_computing_data_reduction SAINT
_computing_molecular_graphics 'SHELXTL (Bruker, 2002)'
_computing_publication_material SHELXL97
_computing_structure_refinement 'SHELXL97 (Sheldrick, 1997)'
_computing_structure_solution 'SHELXS97 (Sheldrick, 1997)'
_diffrn_ambient_temperature 298(2)
_diffrn_measured_fraction_theta_full 0.999
_diffrn_measured_fraction_theta_max 0.999
_diffrn_measurement_device_type 'Bruker APEX area-detector'
_diffrn_measurement_method '\f and \w'
_diffrn_radiation_monochromator graphite
_diffrn_radiation_source 'fine-focus sealed tube'
_diffrn_radiation_type MoK\a
_diffrn_radiation_wavelength 0.71073
_diffrn_reflns_av_R_equivalents 0.0000
_diffrn_reflns_av_sigmaI/netI 0.0203
_diffrn_reflns_limit_h_max 5
_diffrn_reflns_limit_h_min 0
_diffrn_reflns_limit_k_max 13
_diffrn_reflns_limit_k_min 0
_diffrn_reflns_limit_l_max 30
_diffrn_reflns_limit_l_min 0
_diffrn_reflns_number 1455
_diffrn_reflns_theta_full 25.21
_diffrn_reflns_theta_max 25.21
_diffrn_reflns_theta_min 1.62
_diffrn_standards_number 0
_exptl_absorpt_coefficient_mu 0.128
_exptl_absorpt_correction_T_max 0.9698
_exptl_absorpt_correction_T_min 0.9469
_exptl_absorpt_correction_type multi-scan
_exptl_absorpt_process_details '(SADABS; Bruker, 2002)'
_exptl_crystal_colour Colourless
_exptl_crystal_density_diffrn 1.446
_exptl_crystal_density_method 'not measured'
_exptl_crystal_description Block
_exptl_crystal_F_000 608
_exptl_crystal_size_max 0.43
_exptl_crystal_size_mid 0.28
_exptl_crystal_size_min 0.20
_refine_diff_density_max 0.150
_refine_diff_density_min -0.186
_refine_ls_extinction_method none
_refine_ls_goodness_of_fit_ref 1.193
_refine_ls_hydrogen_treatment mixed
_refine_ls_matrix_type full
_refine_ls_number_parameters 189
_refine_ls_number_reflns 1455
_refine_ls_number_restraints 3
_refine_ls_restrained_S_all 1.192
_refine_ls_R_factor_all 0.0444
_refine_ls_R_factor_gt 0.0430
_refine_ls_shift/su_max 0.000
_refine_ls_shift/su_mean 0.000
_refine_ls_structure_factor_coef Fsqd
_refine_ls_weighting_details 'calc w=1/[\s^2^(Fo^2^)+(0.0488P)^2^+0.3758P] where P=(Fo^2^+2Fc^2^)/3'
_refine_ls_weighting_scheme calc
_refine_ls_wR_factor_gt 0.1056
_refine_ls_wR_factor_ref 0.1067
_reflns_number_gt 1410
_reflns_number_total 1455
_reflns_threshold_expression I>2\s(I)
_cod_data_source_file cv2027.cif
_cod_data_source_block I
_cod_depositor_comments
;
The following automatic conversions were performed:
'_symmetry_cell_setting' value 'Orthorhombic' changed to 'orthorhombic'
according to '/home/saulius/struct/CIF-dictionaries/cif_core.dic'
dictionary named 'cif_core.dic' version 2.4.1 from 2010-06-29.

Automatic conversion script
Id: cif_fix_enum 1527 2010-12-29 10:47:43Z saulius 

The following automatic conversions were performed:

'_symmetry_cell_setting' value 'Orthorhombic' changed to
'orthorhombic' according to
/home/saulius/struct/CIF-dictionaries/cif_core.dic dictionary named
'cif_core.dic' version 2.4.1 from 2010-06-29.

Automatic conversion script
Id: cif_fix_values 1715 2011-07-08 13:25:40Z adriana 
;
_cod_database_code 2208853
_cod_database_fobs_code 2208853

loop_
_symmetry_equiv_pos_as_xyz
'x, y, z'
'-x+1/2, -y, z+1/2'
'-x, y+1/2, -z+1/2'
'x+1/2, -y+1/2, -z'

loop_
_atom_site_type_symbol
_atom_site_label
_atom_site_fract_x
_atom_site_fract_y
_atom_site_fract_z
_atom_site_U_iso_or_equiv
_atom_site_adp_type
_atom_site_calc_flag
_atom_site_refinement_flags
_atom_site_occupancy
F F1 1.0958(5) 0.25277(16) 0.67114(8) 0.0684(6) Uani d . 1
O O1 0.5539(6) 0.65480(19) 0.71796(9) 0.0634(7) Uani d . 1
O O2 1.2041(6) 0.4614(2) 0.61754(9) 0.0674(7) Uani d . 1
O O3 0.8244(4) 0.49148(19) 0.83307(8) 0.0461(5) Uani d . 1
O O4 0.7580(6) 0.5153(2) 0.98650(9) 0.0683(7) Uani d . 1
O O5 0.4545(7) 0.3982(2) 0.94528(10) 0.0777(9) Uani d . 1
O O6 0.9518(8) 0.7745(2) 0.61696(13) 0.0839(10) Uani d D 1
N N1 0.6161(5) 0.4574(2) 0.73216(8) 0.0361(5) Uani d . 1
N N2 0.8754(5) 0.5563(2) 0.66756(9) 0.0412(6) Uani d . 1
H H2 0.9105 0.6214 0.6507 0.049 Uiso calc R 1
N N3 0.4102(5) 0.5603(2) 0.86283(8) 0.0379(6) Uani d . 1
H H3 0.2350 0.5725 0.8560 0.045 Uiso calc R 1
C C1 0.6733(7) 0.5626(2) 0.70643(10) 0.0396(7) Uani d . 1
C C2 1.0294(6) 0.4571(3) 0.65232(10) 0.0409(7) Uani d . 1
C C3 0.9551(7) 0.3535(2) 0.68276(11) 0.0399(7) Uani d . 1
C C4 0.7599(6) 0.3545(2) 0.72040(10) 0.0382(7) Uani d . 1
H H4 0.7198 0.2848 0.7390 0.046 Uiso calc R 1
C C5 0.4243(6) 0.4611(3) 0.77733(10) 0.0396(7) Uani d . 1
H H5A 0.3520 0.3816 0.7841 0.048 Uiso calc R 1
H H5B 0.2660 0.5124 0.7689 0.048 Uiso calc R 1
C C6 0.5714(5) 0.5074(2) 0.82691(10) 0.0333(6) Uani d . 1
C C7 0.5253(7) 0.5978(3) 0.91328(11) 0.0414(7) Uani d . 1
H H7 0.7093 0.6343 0.9064 0.050 Uiso calc R 1
C C8 0.5722(7) 0.4912(3) 0.94948(11) 0.0459(7) Uani d . 1
C C9 0.8164(13) 0.4202(5) 1.02476(15) 0.0932(16) Uani d . 1
H H9A 0.8817 0.3506 1.0062 0.140 Uiso calc R 1
H H9B 0.6474 0.4011 1.0439 0.140 Uiso calc R 1
H H9C 0.9586 0.4463 1.0493 0.140 Uiso calc R 1
C C10 0.3413(9) 0.6910(3) 0.93995(14) 0.0660(11) Uani d . 1
H H10A 0.1566 0.6587 0.9458 0.099 Uiso calc R 1
H H10B 0.3277 0.7601 0.9175 0.099 Uiso calc R 1
H H10C 0.4230 0.7133 0.9734 0.099 Uiso calc R 1
H H6A 1.066(7) 0.824(3) 0.6291(15) 0.079 Uiso d D 1
H H6B 0.838(7) 0.806(3) 0.5957(13) 0.079 Uiso d D 1

loop_
_atom_site_aniso_label
_atom_site_aniso_U_11
_atom_site_aniso_U_22
_atom_site_aniso_U_33
_atom_site_aniso_U_12
_atom_site_aniso_U_13
_atom_site_aniso_U_23
F1 0.0774(15) 0.0459(10) 0.0821(13) 0.0224(11) 0.0188(13) -0.0085(9)
O1 0.0820(19) 0.0387(12) 0.0694(14) 0.0209(14) 0.0229(15) -0.0027(11)
O2 0.0658(16) 0.0760(16) 0.0604(13) 0.0072(15) 0.0326(13) 0.0028(13)
O3 0.0310(10) 0.0535(12) 0.0539(12) 0.0024(11) -0.0001(10) -0.0072(10)
O4 0.0756(16) 0.0856(18) 0.0436(11) -0.0171(17) -0.0195(13) 0.0071(12)
O5 0.106(2) 0.0625(15) 0.0641(15) -0.0244(17) -0.0261(18) 0.0062(13)
O6 0.107(3) 0.0548(16) 0.0903(19) -0.0246(18) -0.035(2) 0.0233(14)
N1 0.0403(13) 0.0341(12) 0.0340(10) -0.0029(11) 0.0062(10) -0.0027(9)
N2 0.0509(14) 0.0329(11) 0.0398(11) -0.0019(12) 0.0096(12) 0.0044(10)
N3 0.0251(10) 0.0550(14) 0.0335(10) -0.0001(12) -0.0005(10) -0.0046(11)
C1 0.0468(16) 0.0354(14) 0.0365(13) 0.0018(15) 0.0037(14) -0.0016(12)
C2 0.0385(15) 0.0495(16) 0.0347(13) 0.0018(14) 0.0073(13) -0.0045(13)
C3 0.0446(17) 0.0318(13) 0.0431(14) 0.0046(14) 0.0020(14) -0.0075(12)
C4 0.0441(17) 0.0306(13) 0.0398(14) -0.0036(13) 0.0005(14) -0.0006(12)
C5 0.0347(14) 0.0467(16) 0.0375(14) -0.0057(14) 0.0047(13) -0.0041(12)
C6 0.0283(13) 0.0337(13) 0.0379(13) -0.0020(12) 0.0046(12) 0.0043(11)
C7 0.0341(14) 0.0513(17) 0.0388(14) -0.0085(14) 0.0022(13) -0.0064(13)
C8 0.0470(16) 0.0578(18) 0.0330(13) -0.0061(17) 0.0026(14) -0.0075(14)
C9 0.110(4) 0.118(4) 0.052(2) -0.008(4) -0.021(3) 0.024(2)
C10 0.063(2) 0.075(2) 0.059(2) 0.008(2) -0.010(2) -0.0298(18)

loop_
_atom_type_symbol
_atom_type_description
_atom_type_scat_dispersion_real
_atom_type_scat_dispersion_imag
_atom_type_scat_source
C C 0.0033 0.0016 'International Tables Vol C Tables 4.2.6.8 and 6.1.1.4'
H H 0.0000 0.0000 'International Tables Vol C Tables 4.2.6.8 and 6.1.1.4'
N N 0.0061 0.0033 'International Tables Vol C Tables 4.2.6.8 and 6.1.1.4'
O O 0.0106 0.0060 'International Tables Vol C Tables 4.2.6.8 and 6.1.1.4'
F F 0.0171 0.0103 'International Tables Vol C Tables 4.2.6.8 and 6.1.1.4'

loop_
_geom_angle_atom_site_label_1
_geom_angle_atom_site_label_2
_geom_angle_atom_site_label_3
_geom_angle
_geom_angle_publ_flag
C8 O4 C9 116.4(3) no
H6A O6 H6B 112(2) no
C4 N1 C1 121.5(2) no
C4 N1 C5 120.2(2) no
C1 N1 C5 117.8(2) no
C1 N2 C2 127.5(2) no
C1 N2 H2 116.3 no
C2 N2 H2 116.3 no
C6 N3 C7 120.7(2) yes
C6 N3 H3 119.6 no
C7 N3 H3 119.6 no
O1 C1 N2 122.8(3) no
O1 C1 N1 121.8(3) no
N2 C1 N1 115.4(2) no
O2 C2 N2 122.1(3) no
O2 C2 C3 126.0(3) no
N2 C2 C3 111.9(2) no
C4 C3 F1 120.7(3) no
C4 C3 C2 123.1(3) no
F1 C3 C2 116.2(3) no
C3 C4 N1 120.6(3) no
C3 C4 H4 119.7 no
N1 C4 H4 119.7 no
N1 C5 C6 111.2(2) yes
N1 C5 H5A 109.4 no
C6 C5 H5A 109.4 no
N1 C5 H5B 109.4 no
C6 C5 H5B 109.4 no
H5A C5 H5B 108.0 no
O3 C6 N3 123.1(3) yes
O3 C6 C5 120.3(3) yes
N3 C6 C5 116.5(2) yes
N3 C7 C10 111.8(3) yes
N3 C7 C8 110.6(2) yes
C10 C7 C8 111.2(3) no
N3 C7 H7 107.7 no
C10 C7 H7 107.7 no
C8 C7 H7 107.7 no
O5 C8 O4 124.1(3) no
O5 C8 C7 124.7(3) no
O4 C8 C7 111.2(3) no
O4 C9 H9A 109.5 no
O4 C9 H9B 109.5 no
H9A C9 H9B 109.5 no
O4 C9 H9C 109.5 no
H9A C9 H9C 109.5 no
H9B C9 H9C 109.5 no
C7 C10 H10A 109.5 no
C7 C10 H10B 109.5 no
H10A C10 H10B 109.5 no
C7 C10 H10C 109.5 no
H10A C10 H10C 109.5 no
H10B C10 H10C 109.5 no

loop_
_geom_bond_atom_site_label_1
_geom_bond_atom_site_label_2
_geom_bond_distance
_geom_bond_publ_flag
F1 C3 1.344(3) no
O1 C1 1.214(4) no
O2 C2 1.206(3) no
O3 C6 1.224(3) yes
O4 C8 1.311(4) no
O4 C9 1.463(5) no
O5 C8 1.187(4) no
O6 H6A 0.833(18) no
O6 H6B 0.838(18) no
N1 C4 1.373(4) yes
N1 C1 1.373(4) yes
N1 C5 1.456(3) yes
N2 C1 1.371(4) yes
N2 C2 1.385(4) yes
N2 H2 0.8600 no
N3 C6 1.324(3) yes
N3 C7 1.444(3) yes
N3 H3 0.8600 no
C2 C3 1.435(4) yes
C3 C4 1.325(4) yes
C4 H4 0.9300 no
C5 C6 1.520(4) yes
C5 H5A 0.9700 no
C5 H5B 0.9700 no
C7 C10 1.518(4) no
C7 C8 1.519(4) no
C7 H7 0.9800 no
C9 H9A 0.9600 no
C9 H9B 0.9600 no
C9 H9C 0.9600 no
C10 H10A 0.9600 no
C10 H10B 0.9600 no
C10 H10C 0.9600 no

loop_
_geom_hbond_atom_site_label_D
_geom_hbond_atom_site_label_H
_geom_hbond_atom_site_label_A
_geom_hbond_site_symmetry_A
_geom_hbond_distance_DH
_geom_hbond_distance_HA
_geom_hbond_distance_DA
_geom_hbond_angle_DHA
_geom_hbond_publ_flag
O6 H6B O5 3_656 0.838(18) 2.01(2) 2.845(4) 171(4) yes
O6 H6A O3 3_756 0.833(18) 2.17(3) 2.936(4) 153(4) yes
N3 H3 O3 1_455 0.86 2.23 2.981(3) 147 yes
N2 H2 O6 . 0.86 1.92 2.781(3) 173 yes

loop_
_geom_torsion_atom_site_label_1
_geom_torsion_atom_site_label_2
_geom_torsion_atom_site_label_3
_geom_torsion_atom_site_label_4
_geom_torsion
_geom_torsion_publ_flag
C2 N2 C1 O1 178.1(3) no
C2 N2 C1 N1 -1.2(4) no
C4 N1 C1 O1 -177.4(3) no
C5 N1 C1 O1 -5.4(4) no
C4 N1 C1 N2 2.0(4) no
C5 N1 C1 N2 174.0(2) no
C1 N2 C2 O2 -179.7(3) no
C1 N2 C2 C3 0.0(4) no
O2 C2 C3 C4 -179.7(3) no
N2 C2 C3 C4 0.6(4) no
O2 C2 C3 F1 0.3(5) no
N2 C2 C3 F1 -179.4(2) no
F1 C3 C4 N1 -179.9(3) no
C2 C3 C4 N1 0.1(4) no
C1 N1 C4 C3 -1.5(4) no
C5 N1 C4 C3 -173.3(3) no
C4 N1 C5 C6 93.8(3) no
C1 N1 C5 C6 -78.3(3) no
C7 N3 C6 O3 -2.9(4) no
C7 N3 C6 C5 174.5(2) no
N1 C5 C6 O3 -29.3(4) no
N1 C5 C6 N3 153.2(2) no
C6 N3 C7 C10 160.6(3) no
C6 N3 C7 C8 -75.0(3) no
C9 O4 C8 O5 -0.8(5) no
C9 O4 C8 C7 178.6(3) no
N3 C7 C8 O5 -22.2(4) no
C10 C7 C8 O5 102.6(4) no
N3 C7 C8 O4 158.4(3) no
C10 C7 C8 O4 -76.8(3) no

loop_
_cod_related_entry_id
_cod_related_entry_database
_cod_related_entry_code
1 ChemSpider 21179435
